data_7111704
loop_
_publ_author_name
'Lee, Gon-Ann'
'Wang, Wen-Chieh'
'Shieh, Minghuey'
'Kuo, Ting-Shen'

_publ_section_title
;
 A novel synthesis of calix[4]thiophenes and calix[4]furans
;
_journal_issue 27
_journal_name_full 'Chemical Communications'
_journal_page_first 5009
_journal_page_last 5011
_journal_paper_doi 10.1039/c0cc00437e
_journal_volume 46
_journal_year 2010
_chemical_formula_moiety 'C52 H80 S4'
_chemical_formula_sum 'C52 H80 S4'
_chemical_formula_weight 833.40
_chemical_melting_point 287.0(5)
_chemical_name_common octabutyl
_chemical_name_systematic
;
?
;
_space_group_IT_number 2
_symmetry_cell_setting triclinic
_symmetry_space_group_name_Hall '-P 1'
_symmetry_space_group_name_H-M 'P -1'
_atom_sites_solution_hydrogens geom
_atom_sites_solution_primary direct
_atom_sites_solution_secondary difmap
_audit_creation_method SHELXL-97
_cell_angle_alpha 105.385(2)
_cell_angle_beta 98.135(2)
_cell_angle_gamma 92.298(2)
_cell_formula_units_Z 2
_cell_length_a 8.9122(2)
_cell_length_b 14.8833(4)
_cell_length_c 20.4299(5)
_cell_measurement_reflns_used 0
_cell_measurement_temperature 200(2)
_cell_measurement_theta_max 0
_cell_measurement_theta_min 0
_cell_volume 2577.91(11)
_computing_molecular_graphics 'Ortep-3 for Windows (Farrugia, 1997)'
_computing_publication_material 'WinGX publication routines (Farrugia, 1999)'
_computing_structure_refinement 'SHELXL-97 (Sheldrick, 1997)'
_computing_structure_solution 'SHELXS-86 (Sheldrick, 1986)'
_diffrn_ambient_temperature 200(2)
_diffrn_measured_fraction_theta_full 0.949
_diffrn_measured_fraction_theta_max 0.949
_diffrn_radiation_monochromator graphite
_diffrn_radiation_source 'fine-focus sealed tube'
_diffrn_radiation_type MoK\a
_diffrn_radiation_wavelength 0.71073
_diffrn_reflns_av_R_equivalents 0.0385
_diffrn_reflns_av_sigmaI/netI 0.0648
_diffrn_reflns_limit_h_max 10
_diffrn_reflns_limit_h_min -10
_diffrn_reflns_limit_k_max 16
_diffrn_reflns_limit_k_min -17
_diffrn_reflns_limit_l_max 23
_diffrn_reflns_limit_l_min -24
_diffrn_reflns_number 16395
_diffrn_reflns_theta_full 25.02
_diffrn_reflns_theta_max 25.02
_diffrn_reflns_theta_min 1.05
_exptl_absorpt_coefficient_mu 0.215
_exptl_absorpt_correction_T_max 0.9501
_exptl_absorpt_correction_T_min 0.8963
_exptl_absorpt_correction_type multi-scan
_exptl_crystal_colour colorless
_exptl_crystal_density_diffrn 1.074
_exptl_crystal_density_method 'not measured'
_exptl_crystal_description prism
_exptl_crystal_F_000 912
_exptl_crystal_size_max 0.52
_exptl_crystal_size_mid 0.38
_exptl_crystal_size_min 0.24
_refine_diff_density_max 1.451
_refine_diff_density_min -0.598
_refine_diff_density_rms 0.070
_refine_ls_extinction_method none
_refine_ls_goodness_of_fit_ref 1.046
_refine_ls_hydrogen_treatment fixed
_refine_ls_matrix_type full
_refine_ls_number_parameters 487
_refine_ls_number_reflns 8642
_refine_ls_number_restraints 0
_refine_ls_restrained_S_all 1.046
_refine_ls_R_factor_all 0.1107
_refine_ls_R_factor_gt 0.0767
_refine_ls_shift/su_max 0.001
_refine_ls_shift/su_mean 0.000
_refine_ls_structure_factor_coef Fsqd
_refine_ls_weighting_details 'calc w=1/[\s^2^(Fo^2^)+(0.1318P)^2^+2.0681P] where P=(Fo^2^+2Fc^2^)/3'
_refine_ls_weighting_scheme calc
_refine_ls_wR_factor_gt 0.2130
_refine_ls_wR_factor_ref 0.2419
_reflns_number_gt 5895
_reflns_number_total 8642
_reflns_threshold_expression >2sigma(I)
_cod_data_source_file C0CC00437Esup1.cif
_cod_data_source_block a9983a
_cod_depositor_comments
;
The following automatic conversions were performed:

'_chemical_melting_point' value '286.5-287.5' was changed to
'287.0(5)' - the average value was taken and precision was estimated.

Automatic conversion script
Id: cif_fix_values 1891 2012-01-12 08:04:46Z andrius 
;
_cod_database_code 7111704

loop_
_symmetry_equiv_pos_as_xyz
'x, y, z'
'-x, -y, -z'

loop_
_atom_site_label
_atom_site_type_symbol
_atom_site_fract_x
_atom_site_fract_y
_atom_site_fract_z
_atom_site_U_iso_or_equiv
_atom_site_adp_type
_atom_site_occupancy
_atom_site_symmetry_multiplicity
_atom_site_calc_flag
_atom_site_refinement_flags
_atom_site_disorder_assembly
_atom_site_disorder_group
C1 C 0.1497(4) 0.0306(3) 0.15956(18) 0.0375(9) Uani 1 1 d . . .
C2 C 0.1819(5) 0.0201(3) 0.0951(2) 0.0506(11) Uani 1 1 d . . .
H2 H 0.2033 -0.0379 0.0665 0.061 Uiso 1 1 calc R . .
C3 C 0.1805(5) 0.1037(3) 0.0746(2) 0.0491(11) Uani 1 1 d . . .
H3 H 0.2012 0.1069 0.0309 0.059 Uiso 1 1 calc R . .
C4 C 0.1470(4) 0.1791(3) 0.12303(18) 0.0397(9) Uani 1 1 d . . .
C5 C 0.1345(5) 0.2798(3) 0.12192(18) 0.0416(10) Uani 1 1 d . . .
C6 C -0.0326(5) 0.3027(3) 0.1225(2) 0.0497(11) Uani 1 1 d . . .
H6A H -0.0658 0.2909 0.1639 0.060 Uiso 1 1 calc R . .
H6B H -0.0385 0.3701 0.1263 0.060 Uiso 1 1 calc R . .
C7 C -0.1419(6) 0.2469(4) 0.0595(2) 0.0649(14) Uani 1 1 d . A .
H7A H -0.1333 0.2747 0.0211 0.078 Uiso 1 1 calc R . .
H7B H -0.1114 0.1822 0.0459 0.078 Uiso 1 1 calc R . .
C8 C -0.3068(6) 0.2438(5) 0.0706(3) 0.0851(19) Uani 1 1 d . . .
H8A H -0.3237 0.3019 0.1048 0.102 Uiso 1 1 d R A .
H8B H -0.3746 0.2392 0.0269 0.102 Uiso 1 1 d R . .
C9 C -0.3334(14) 0.1649(9) 0.1022(6) 0.094(4) Uiso 0.55 1 d P A 1
H9A H -0.4394 0.1612 0.1097 0.141 Uiso 0.55 1 calc PR A 1
H9B H -0.2656 0.1764 0.1462 0.141 Uiso 0.55 1 calc PR A 1
H9C H -0.3126 0.1059 0.0711 0.141 Uiso 0.55 1 calc PR A 1
C9' C -0.4183(18) 0.1891(11) 0.0154(8) 0.101(5) Uiso 0.45 1 d P A 2
H9'1 H -0.5190 0.1932 0.0296 0.151 Uiso 0.45 1 calc PR A 2
H9'2 H -0.3937 0.1237 0.0039 0.151 Uiso 0.45 1 calc PR A 2
H9'3 H -0.4185 0.2130 -0.0249 0.151 Uiso 0.45 1 calc PR A 2
C10 C 0.1923(5) 0.2946(3) 0.0572(2) 0.0494(11) Uani 1 1 d . . .
H10A H 0.2975 0.2757 0.0575 0.059 Uiso 1 1 calc R . .
H10B H 0.1284 0.2527 0.0160 0.059 Uiso 1 1 calc R . .
C11 C 0.1912(7) 0.3942(4) 0.0510(3) 0.0680(14) Uani 1 1 d . . .
H11A H 0.0848 0.4110 0.0450 0.082 Uiso 1 1 calc R . .
H11B H 0.2459 0.4374 0.0941 0.082 Uiso 1 1 calc R . .
C12 C 0.2643(10) 0.4068(4) -0.0086(3) 0.107(3) Uani 1 1 d . . .
H12A H 0.3706 0.3897 -0.0024 0.128 Uiso 1 1 calc R . .
H12B H 0.2098 0.3630 -0.0515 0.128 Uiso 1 1 calc R . .
C13 C 0.2649(12) 0.5041(5) -0.0164(4) 0.137(3) Uani 1 1 d . . .
H13A H 0.3135 0.5068 -0.0561 0.205 Uiso 1 1 calc R . .
H13B H 0.3214 0.5478 0.0252 0.205 Uiso 1 1 calc R . .
H13C H 0.1600 0.5213 -0.0236 0.205 Uiso 1 1 calc R . .
C14 C 0.2341(5) 0.3420(3) 0.18640(19) 0.0392(9) Uani 1 1 d . . .
C15 C 0.1965(5) 0.4073(3) 0.2399(2) 0.0511(11) Uani 1 1 d . . .
H15 H 0.0959 0.4253 0.2424 0.061 Uiso 1 1 calc R . .
C16 C 0.3235(5) 0.4468(3) 0.2927(2) 0.0499(11) Uani 1 1 d . . .
H16 H 0.3150 0.4933 0.3338 0.060 Uiso 1 1 calc R . .
C17 C 0.4566(4) 0.4118(3) 0.27835(19) 0.0379(9) Uani 1 1 d . . .
C18 C 0.6154(4) 0.4303(3) 0.32130(19) 0.0377(9) Uani 1 1 d . . .
C19 C 0.7299(5) 0.4643(3) 0.2811(2) 0.0414(10) Uani 1 1 d . . .
H19A H 0.8322 0.4736 0.3092 0.050 Uiso 1 1 calc R . .
H19B H 0.7332 0.4142 0.2385 0.050 Uiso 1 1 calc R . .
C20 C 0.6965(6) 0.5532(3) 0.2620(3) 0.0591(12) Uani 1 1 d . . .
H20A H 0.5923 0.5451 0.2357 0.071 Uiso 1 1 calc R . .
H20B H 0.6986 0.6042 0.3047 0.071 Uiso 1 1 calc R . .
C21 C 0.8042(7) 0.5820(4) 0.2204(3) 0.0698(15) Uani 1 1 d . . .
H21A H 0.7996 0.5320 0.1770 0.084 Uiso 1 1 calc R . .
H21B H 0.9088 0.5882 0.2459 0.084 Uiso 1 1 calc R . .
C22 C 0.7733(9) 0.6726(5) 0.2032(3) 0.101(2) Uani 1 1 d . . .
H22A H 0.8481 0.6866 0.1757 0.152 Uiso 1 1 calc R . .
H22B H 0.7810 0.7232 0.2458 0.152 Uiso 1 1 calc R . .
H22C H 0.6708 0.6670 0.1770 0.152 Uiso 1 1 calc R . .
C23 C 0.6073(4) 0.5048(3) 0.38977(19) 0.0386(9) Uani 1 1 d . . .
H23A H 0.5716 0.5621 0.3788 0.046 Uiso 1 1 calc R . .
H23B H 0.5298 0.4813 0.4128 0.046 Uiso 1 1 calc R . .
C24 C 0.7549(5) 0.5316(3) 0.4404(2) 0.0458(10) Uani 1 1 d . . .
H24A H 0.7975 0.4744 0.4484 0.055 Uiso 1 1 calc R . .
H24B H 0.8296 0.5630 0.4204 0.055 Uiso 1 1 calc R . .
C25 C 0.7301(5) 0.5962(3) 0.5081(2) 0.0558(12) Uani 1 1 d . . .
H25A H 0.6844 0.6523 0.4993 0.067 Uiso 1 1 calc R . .
H25B H 0.6561 0.5640 0.5279 0.067 Uiso 1 1 calc R . .
C26 C 0.8729(7) 0.6274(5) 0.5606(3) 0.0881(19) Uani 1 1 d . . .
H26A H 0.8476 0.6687 0.6029 0.132 Uiso 1 1 calc R . .
H26B H 0.9459 0.6611 0.5422 0.132 Uiso 1 1 calc R . .
H26C H 0.9178 0.5725 0.5706 0.132 Uiso 1 1 calc R . .
C27 C 0.6615(4) 0.3392(3) 0.33565(18) 0.0346(9) Uani 1 1 d . . .
C28 C 0.7806(5) 0.2898(3) 0.3202(2) 0.0434(10) Uani 1 1 d . . .
H28 H 0.8571 0.3090 0.2976 0.052 Uiso 1 1 calc R . .
C29 C 0.7811(5) 0.2054(3) 0.3409(2) 0.0427(10) Uani 1 1 d . . .
H29 H 0.8579 0.1631 0.3334 0.051 Uiso 1 1 calc R . .
C30 C 0.6624(4) 0.1916(3) 0.37211(18) 0.0364(9) Uani 1 1 d . . .
C31 C 0.6169(4) 0.1113(3) 0.40015(19) 0.0377(9) Uani 1 1 d . . .
C32 C 0.6072(5) 0.1508(3) 0.4782(2) 0.0467(10) Uani 1 1 d . . .
H32A H 0.5292 0.1966 0.4830 0.056 Uiso 1 1 calc R . .
H32B H 0.5727 0.0989 0.4957 0.056 Uiso 1 1 calc R . .
C33 C 0.7551(6) 0.1977(5) 0.5225(2) 0.0778(17) Uani 1 1 d . . .
H33A H 0.8036 0.2389 0.4992 0.093 Uiso 1 1 calc R . .
H33B H 0.8253 0.1494 0.5281 0.093 Uiso 1 1 calc R . .
C34 C 0.7289(7) 0.2565(5) 0.5945(3) 0.0888(13) Uani 1 1 d . . .
H34A H 0.6483 0.2986 0.5879 0.107 Uiso 1 1 calc R . .
H34B H 0.6900 0.2133 0.6188 0.107 Uiso 1 1 calc R . .
C35 C 0.8607(10) 0.3129(7) 0.6387(4) 0.154(4) Uani 1 1 d . . .
H35A H 0.8322 0.3454 0.6830 0.232 Uiso 1 1 calc R . .
H35B H 0.8969 0.3589 0.6167 0.232 Uiso 1 1 calc R . .
H35C H 0.9417 0.2724 0.6461 0.232 Uiso 1 1 calc R . .
C36 C 0.7337(5) 0.0368(3) 0.3880(2) 0.0460(10) Uani 1 1 d . . .
H36A H 0.7373 0.0153 0.3381 0.055 Uiso 1 1 calc R . .
H36B H 0.8355 0.0667 0.4112 0.055 Uiso 1 1 calc R . .
C37 C 0.7011(6) -0.0478(3) 0.4133(3) 0.0595(13) Uani 1 1 d . . .
H37A H 0.7012 -0.0269 0.4636 0.071 Uiso 1 1 calc R . .
H37B H 0.5983 -0.0770 0.3912 0.071 Uiso 1 1 calc R . .
C38 C 0.8141(7) -0.1195(5) 0.3987(3) 0.0888(13) Uani 1 1 d . . .
H38A H 0.9171 -0.0899 0.4202 0.107 Uiso 1 1 calc R . .
H38B H 0.8131 -0.1408 0.3484 0.107 Uiso 1 1 calc R . .
C39 C 0.7834(8) -0.2050(4) 0.4250(4) 0.0891(19) Uani 1 1 d . . .
H39A H 0.8605 -0.2492 0.4133 0.134 Uiso 1 1 calc R . .
H39B H 0.6823 -0.2354 0.4033 0.134 Uiso 1 1 calc R . .
H39C H 0.7879 -0.1849 0.4750 0.134 Uiso 1 1 calc R . .
C40 C 0.4596(5) 0.0684(3) 0.36290(18) 0.0377(9) Uani 1 1 d . . .
C41 C 0.3296(5) 0.0563(3) 0.3869(2) 0.0534(12) Uani 1 1 d . . .
H41 H 0.3228 0.0727 0.4346 0.064 Uiso 1 1 calc R . .
C42 C 0.2023(5) 0.0166(3) 0.3346(2) 0.0527(12) Uani 1 1 d . . .
H42 H 0.1034 0.0037 0.3438 0.063 Uiso 1 1 calc R . .
C43 C 0.2380(4) -0.0006(3) 0.27077(19) 0.0383(9) Uani 1 1 d . . .
C44 C 0.1386(5) -0.0393(3) 0.20046(19) 0.0414(10) Uani 1 1 d . . .
C45 C 0.1973(5) -0.1326(3) 0.1627(2) 0.0519(11) Uani 1 1 d . . .
H45A H 0.1319 -0.1571 0.1174 0.062 Uiso 1 1 calc R . .
H45B H 0.3013 -0.1192 0.1541 0.062 Uiso 1 1 calc R . .
C46 C 0.2017(7) -0.2082(3) 0.1994(3) 0.0700(15) Uani 1 1 d . . .
H46A H 0.0971 -0.2264 0.2047 0.084 Uiso 1 1 calc R . .
H46B H 0.2621 -0.1837 0.2458 0.084 Uiso 1 1 calc R . .
C47 C 0.2721(8) -0.2948(5) 0.1597(3) 0.0911(14) Uani 1 1 d . . .
H47A H 0.2064 -0.3214 0.1147 0.109 Uiso 1 1 calc R . .
H47B H 0.3725 -0.2746 0.1506 0.109 Uiso 1 1 calc R . .
C48 C 0.2919(12) -0.3671(7) 0.1941(5) 0.157(3) Uani 1 1 d . . .
H48A H 0.3356 -0.4197 0.1651 0.236 Uiso 1 1 calc R . .
H48B H 0.1931 -0.3884 0.2029 0.236 Uiso 1 1 calc R . .
H48C H 0.3605 -0.3424 0.2378 0.236 Uiso 1 1 calc R . .
C49 C -0.0292(5) -0.0535(3) 0.2108(2) 0.0470(10) Uani 1 1 d . . .
H49A H -0.0346 -0.0961 0.2405 0.056 Uiso 1 1 calc R . .
H49B H -0.0620 0.0074 0.2353 0.056 Uiso 1 1 calc R . .
C50 C -0.1401(5) -0.0936(4) 0.1440(2) 0.0585(13) Uani 1 1 d . . .
H50A H -0.1126 -0.0639 0.1089 0.070 Uiso 1 1 calc R . .
H50B H -0.1293 -0.1615 0.1272 0.070 Uiso 1 1 calc R . .
C51 C -0.3037(8) -0.0791(5) 0.1519(3) 0.0911(14) Uani 1 1 d . . .
H51A H -0.3300 -0.1082 0.1875 0.109 Uiso 1 1 calc R . .
H51B H -0.3137 -0.0112 0.1686 0.109 Uiso 1 1 calc R . .
C52 C -0.4122(12) -0.1166(7) 0.0900(5) 0.157(3) Uani 1 1 d . . .
H52A H -0.5151 -0.1048 0.1000 0.236 Uiso 1 1 calc R . .
H52B H -0.4049 -0.1842 0.0733 0.236 Uiso 1 1 calc R . .
H52C H -0.3903 -0.0865 0.0548 0.236 Uiso 1 1 calc R . .
S1 S 0.11779(13) 0.14583(7) 0.19516(5) 0.0453(3) Uani 1 1 d . . .
S2 S 0.42649(12) 0.32862(8) 0.19982(5) 0.0476(3) Uani 1 1 d . . .
S3 S 0.54574(12) 0.28245(8) 0.37581(6) 0.0459(3) Uani 1 1 d . . .
S4 S 0.42769(12) 0.03125(9) 0.27423(5) 0.0483(3) Uani 1 1 d . . .

loop_
_atom_site_aniso_label
_atom_site_aniso_U_11
_atom_site_aniso_U_22
_atom_site_aniso_U_33
_atom_site_aniso_U_23
_atom_site_aniso_U_13
_atom_site_aniso_U_12
C1 0.032(2) 0.043(2) 0.0327(19) 0.0033(16) 0.0050(15) 0.0022(17)
C2 0.065(3) 0.047(3) 0.038(2) 0.0033(19) 0.016(2) 0.010(2)
C3 0.064(3) 0.053(3) 0.030(2) 0.0068(19) 0.0147(19) 0.006(2)
C4 0.035(2) 0.051(3) 0.0311(19) 0.0083(17) 0.0057(16) 0.0037(18)
C5 0.045(2) 0.050(3) 0.0295(19) 0.0095(17) 0.0052(17) 0.011(2)
C6 0.049(3) 0.055(3) 0.041(2) 0.0080(19) 0.0001(19) 0.014(2)
C7 0.053(3) 0.079(4) 0.052(3) 0.004(2) -0.005(2) 0.017(3)
C8 0.045(3) 0.115(5) 0.073(4) -0.004(3) -0.011(3) 0.016(3)
C10 0.059(3) 0.054(3) 0.035(2) 0.0127(19) 0.0055(19) 0.006(2)
C11 0.095(4) 0.063(3) 0.053(3) 0.023(2) 0.016(3) 0.014(3)
C12 0.197(8) 0.070(4) 0.062(4) 0.028(3) 0.031(4) -0.003(5)
C13 0.228(11) 0.100(6) 0.092(5) 0.044(5) 0.030(6) -0.001(6)
C14 0.043(2) 0.042(2) 0.035(2) 0.0120(17) 0.0086(17) 0.0071(18)
C15 0.042(3) 0.063(3) 0.044(2) 0.006(2) 0.0067(19) 0.020(2)
C16 0.047(3) 0.052(3) 0.042(2) -0.0041(19) 0.0070(19) 0.012(2)
C17 0.041(2) 0.037(2) 0.036(2) 0.0086(16) 0.0093(17) 0.0045(18)
C18 0.038(2) 0.036(2) 0.038(2) 0.0063(17) 0.0086(17) 0.0016(17)
C19 0.041(2) 0.044(2) 0.039(2) 0.0096(18) 0.0121(17) 0.0012(19)
C20 0.073(3) 0.050(3) 0.061(3) 0.022(2) 0.023(2) 0.003(2)
C21 0.082(4) 0.069(4) 0.067(3) 0.033(3) 0.020(3) -0.006(3)
C22 0.144(6) 0.088(5) 0.087(4) 0.049(4) 0.024(4) -0.014(4)
C23 0.042(2) 0.037(2) 0.036(2) 0.0073(17) 0.0096(17) 0.0030(18)
C24 0.043(2) 0.046(2) 0.045(2) 0.0064(19) 0.0068(18) 0.000(2)
C25 0.055(3) 0.063(3) 0.041(2) 0.002(2) 0.008(2) -0.005(2)
C26 0.069(4) 0.112(5) 0.057(3) -0.013(3) -0.005(3) -0.002(3)
C27 0.033(2) 0.036(2) 0.0326(19) 0.0060(16) 0.0057(15) 0.0016(17)
C28 0.038(2) 0.050(3) 0.044(2) 0.0129(19) 0.0131(18) 0.0033(19)
C29 0.038(2) 0.043(2) 0.050(2) 0.0133(19) 0.0100(18) 0.0130(19)
C30 0.036(2) 0.040(2) 0.0322(19) 0.0089(16) 0.0027(16) 0.0054(17)
C31 0.038(2) 0.043(2) 0.034(2) 0.0141(17) 0.0061(16) 0.0044(18)
C32 0.051(3) 0.051(3) 0.037(2) 0.0134(19) 0.0034(18) 0.001(2)
C33 0.068(3) 0.118(5) 0.035(2) 0.010(3) -0.002(2) -0.023(3)
C34 0.084(3) 0.108(4) 0.068(3) 0.017(2) 0.008(2) -0.003(3)
C35 0.113(7) 0.185(9) 0.109(6) -0.045(6) 0.003(5) -0.014(6)
C36 0.045(2) 0.053(3) 0.045(2) 0.022(2) 0.0067(19) 0.009(2)
C37 0.067(3) 0.062(3) 0.064(3) 0.033(2) 0.022(2) 0.023(3)
C38 0.084(3) 0.108(4) 0.068(3) 0.017(2) 0.008(2) -0.003(3)
C39 0.104(5) 0.067(4) 0.120(5) 0.051(4) 0.045(4) 0.030(4)
C40 0.047(2) 0.038(2) 0.0306(19) 0.0120(16) 0.0055(17) 0.0050(18)
C41 0.053(3) 0.078(3) 0.031(2) 0.017(2) 0.0094(19) -0.004(2)
C42 0.045(3) 0.072(3) 0.042(2) 0.015(2) 0.0112(19) -0.008(2)
C43 0.041(2) 0.037(2) 0.036(2) 0.0082(16) 0.0060(17) 0.0021(18)
C44 0.044(2) 0.042(2) 0.036(2) 0.0061(17) 0.0091(17) 0.0012(19)
C45 0.057(3) 0.047(3) 0.046(2) 0.004(2) 0.004(2) 0.004(2)
C46 0.101(4) 0.043(3) 0.064(3) 0.012(2) 0.010(3) 0.012(3)
C47 0.108(4) 0.087(3) 0.069(3) 0.010(2) 0.005(2) 0.001(3)
C48 0.164(7) 0.172(7) 0.130(6) 0.036(5) 0.013(5) 0.012(5)
C49 0.046(3) 0.050(3) 0.041(2) 0.0091(19) 0.0071(18) -0.006(2)
C50 0.045(3) 0.075(3) 0.050(3) 0.011(2) 0.005(2) -0.009(2)
C51 0.108(4) 0.087(3) 0.069(3) 0.010(2) 0.005(2) 0.001(3)
C52 0.164(7) 0.172(7) 0.130(6) 0.036(5) 0.013(5) 0.012(5)
S1 0.0600(7) 0.0452(6) 0.0325(5) 0.0076(4) 0.0170(5) 0.0106(5)
S2 0.0397(6) 0.0567(7) 0.0389(6) -0.0018(5) 0.0078(4) 0.0101(5)
S3 0.0426(6) 0.0474(6) 0.0568(7) 0.0215(5) 0.0223(5) 0.0107(5)
S4 0.0403(6) 0.0690(8) 0.0324(5) 0.0068(5) 0.0099(4) -0.0006(5)

loop_
_atom_type_symbol
_atom_type_description
_atom_type_scat_dispersion_real
_atom_type_scat_dispersion_imag
_atom_type_scat_source
C C 0.0033 0.0016 'International Tables Vol C Tables 4.2.6.8 and 6.1.1.4'
H H 0.0000 0.0000 'International Tables Vol C Tables 4.2.6.8 and 6.1.1.4'
S S 0.1246 0.1234 'International Tables Vol C Tables 4.2.6.8 and 6.1.1.4'

loop_
_geom_angle_atom_site_label_1
_geom_angle_atom_site_label_2
_geom_angle_atom_site_label_3
_geom_angle
C2 C1 C44 130.8(4)
C2 C1 S1 109.5(3)
C44 C1 S1 119.7(3)
C1 C2 C3 113.7(4)
C1 C2 H2 123.1
C3 C2 H2 123.1
C4 C3 C2 114.0(4)
C4 C3 H3 123.0
C2 C3 H3 123.0
C3 C4 C5 130.8(4)
C3 C4 S1 109.3(3)
C5 C4 S1 119.9(3)
C4 C5 C14 108.0(3)
C4 C5 C6 109.0(4)
C14 C5 C6 109.7(3)
C4 C5 C10 109.5(3)
C14 C5 C10 109.5(3)
C6 C5 C10 111.2(3)
C7 C6 C5 114.4(3)
C7 C6 H6A 108.7
C5 C6 H6A 108.7
C7 C6 H6B 108.7
C5 C6 H6B 108.7
H6A C6 H6B 107.6
C8 C7 C6 113.7(4)
C8 C7 H7A 108.8
C6 C7 H7A 108.8
C8 C7 H7B 108.8
C6 C7 H7B 108.8
H7A C7 H7B 107.7
C9' C8 C9 83.3(9)
C9' C8 C7 118.1(8)
C9 C8 C7 107.8(6)
C9' C8 H8A 125.7
C9 C8 H8A 106.4
C7 C8 H8A 109.3
C9' C8 H8B 31.8
C9 C8 H8B 114.7
C7 C8 H8B 109.8
H8A C8 H8B 108.6
C8 C9 H9A 109.5
C8 C9 H9B 109.5
H9A C9 H9B 109.5
C8 C9 H9C 109.5
H9A C9 H9C 109.5
H9B C9 H9C 109.5
C8 C9' H8B 41.4
C8 C9' H9'1 109.5
H8B C9' H9'1 109.5
C8 C9' H9'2 109.5
H8B C9' H9'2 138.0
H9'1 C9' H9'2 109.5
C8 C9' H9'3 109.5
H8B C9' H9'3 70.9
H9'1 C9' H9'3 109.5
H9'2 C9' H9'3 109.5
C11 C10 C5 115.0(4)
C11 C10 H10A 108.5
C5 C10 H10A 108.5
C11 C10 H10B 108.5
C5 C10 H10B 108.5
H10A C10 H10B 107.5
C12 C11 C10 112.6(4)
C12 C11 H11A 109.1
C10 C11 H11A 109.1
C12 C11 H11B 109.1
C10 C11 H11B 109.1
H11A C11 H11B 107.8
C13 C12 C11 114.1(6)
C13 C12 H12A 108.7
C11 C12 H12A 108.7
C13 C12 H12B 108.7
C11 C12 H12B 108.7
H12A C12 H12B 107.6
C12 C13 H13A 109.5
C12 C13 H13B 109.5
H13A C13 H13B 109.5
C12 C13 H13C 109.5
H13A C13 H13C 109.5
H13B C13 H13C 109.5
C15 C14 C5 130.5(4)
C15 C14 S2 110.2(3)
C5 C14 S2 119.3(3)
C14 C15 C16 113.2(4)
C14 C15 H15 123.4
C16 C15 H15 123.4
C17 C16 C15 113.6(4)
C17 C16 H16 123.2
C15 C16 H16 123.2
C16 C17 C18 130.7(3)
C16 C17 S2 109.8(3)
C18 C17 S2 119.4(3)
C27 C18 C17 108.1(3)
C27 C18 C19 109.6(3)
C17 C18 C19 109.9(3)
C27 C18 C23 110.0(3)
C17 C18 C23 108.1(3)
C19 C18 C23 111.1(3)
C20 C19 C18 115.5(3)
C20 C19 H19A 108.4
C18 C19 H19A 108.4
C20 C19 H19B 108.4
C18 C19 H19B 108.4
H19A C19 H19B 107.5
C21 C20 C19 114.5(4)
C21 C20 H20A 108.6
C19 C20 H20A 108.6
C21 C20 H20B 108.6
C19 C20 H20B 108.6
H20A C20 H20B 107.6
C20 C21 C22 114.3(5)
C20 C21 H21A 108.7
C22 C21 H21A 108.7
C20 C21 H21B 108.7
C22 C21 H21B 108.7
H21A C21 H21B 107.6
C21 C22 H22A 109.5
C21 C22 H22B 109.5
H22A C22 H22B 109.5
C21 C22 H22C 109.5
H22A C22 H22C 109.5
H22B C22 H22C 109.5
C24 C23 C18 116.0(3)
C24 C23 H23A 108.3
C18 C23 H23A 108.3
C24 C23 H23B 108.3
C18 C23 H23B 108.3
H23A C23 H23B 107.4
C25 C24 C23 111.4(3)
C25 C24 H24A 109.3
C23 C24 H24A 109.3
C25 C24 H24B 109.3
C23 C24 H24B 109.3
H24A C24 H24B 108.0
C26 C25 C24 114.3(4)
C26 C25 H25A 108.7
C24 C25 H25A 108.7
C26 C25 H25B 108.7
C24 C25 H25B 108.7
H25A C25 H25B 107.6
C25 C26 H26A 109.5
C25 C26 H26B 109.5
H26A C26 H26B 109.5
C25 C26 H26C 109.5
H26A C26 H26C 109.5
H26B C26 H26C 109.5
C28 C27 C18 130.6(4)
C28 C27 S3 110.4(3)
C18 C27 S3 119.0(3)
C27 C28 C29 113.4(4)
C27 C28 H28 123.3
C29 C28 H28 123.3
C30 C29 C28 113.6(4)
C30 C29 H29 123.2
C28 C29 H29 123.2
C29 C30 C31 131.0(4)
C29 C30 S3 110.1(3)
C31 C30 S3 118.9(3)
C30 C31 C40 108.7(3)
C30 C31 C36 109.4(3)
C40 C31 C36 109.9(3)
C30 C31 C32 108.8(3)
C40 C31 C32 108.1(3)
C36 C31 C32 111.8(3)
C33 C32 C31 114.7(4)
C33 C32 H32A 108.6
C31 C32 H32A 108.6
C33 C32 H32B 108.6
C31 C32 H32B 108.6
H32A C32 H32B 107.6
C32 C33 C34 111.6(4)
C32 C33 H33A 109.3
C34 C33 H33A 109.3
C32 C33 H33B 109.3
C34 C33 H33B 109.3
H33A C33 H33B 108.0
C35 C34 C33 116.3(6)
C35 C34 H34A 108.2
C33 C34 H34A 108.2
C35 C34 H34B 108.2
C33 C34 H34B 108.2
H34A C34 H34B 107.4
C34 C35 H35A 109.5
C34 C35 H35B 109.5
H35A C35 H35B 109.5
C34 C35 H35C 109.5
H35A C35 H35C 109.5
H35B C35 H35C 109.5
C37 C36 C31 114.9(4)
C37 C36 H36A 108.5
C31 C36 H36A 108.5
C37 C36 H36B 108.5
C31 C36 H36B 108.5
H36A C36 H36B 107.5
C38 C37 C36 113.2(4)
C38 C37 H37A 108.9
C36 C37 H37A 108.9
C38 C37 H37B 108.9
C36 C37 H37B 108.9
H37A C37 H37B 107.7
C37 C38 C39 113.7(5)
C37 C38 H38A 108.8
C39 C38 H38A 108.8
C37 C38 H38B 108.8
C39 C38 H38B 108.8
H38A C38 H38B 107.7
C38 C39 H39A 109.5
C38 C39 H39B 109.5
H39A C39 H39B 109.5
C38 C39 H39C 109.5
H39A C39 H39C 109.5
H39B C39 H39C 109.5
C41 C40 C31 131.1(4)
C41 C40 S4 109.6(3)
C31 C40 S4 119.2(3)
C40 C41 C42 114.2(4)
C40 C41 H41 122.9
C42 C41 H41 122.9
C43 C42 C41 112.7(4)
C43 C42 H42 123.7
C41 C42 H42 123.7
C42 C43 C44 130.6(4)
C42 C43 S4 110.5(3)
C44 C43 S4 118.9(3)
C1 C44 C43 108.6(3)
C1 C44 C45 109.8(3)
C43 C44 C45 109.0(3)
C1 C44 C49 109.1(3)
C43 C44 C49 109.0(3)
C45 C44 C49 111.3(3)
C46 C45 C44 116.1(4)
C46 C45 H45A 108.3
C44 C45 H45A 108.3
C46 C45 H45B 108.3
C44 C45 H45B 108.3
H45A C45 H45B 107.4
C45 C46 C47 111.5(5)
C45 C46 H46A 109.3
C47 C46 H46A 109.3
C45 C46 H46B 109.3
C47 C46 H46B 109.3
H46A C46 H46B 108.0
C48 C47 C46 114.9(6)
C48 C47 H47A 108.5
C46 C47 H47A 108.5
C48 C47 H47B 108.5
C46 C47 H47B 108.5
H47A C47 H47B 107.5
C47 C48 H48A 109.5
C47 C48 H48B 109.5
H48A C48 H48B 109.5
C47 C48 H48C 109.5
H48A C48 H48C 109.5
H48B C48 H48C 109.5
C50 C49 C44 114.1(3)
C50 C49 H49A 108.7
C44 C49 H49A 108.7
C50 C49 H49B 108.7
C44 C49 H49B 108.7
H49A C49 H49B 107.6
C51 C50 C49 113.3(4)
C51 C50 H50A 108.9
C49 C50 H50A 108.9
C51 C50 H50B 108.9
C49 C50 H50B 108.9
H50A C50 H50B 107.7
C52 C51 C50 115.0(6)
C52 C51 H51A 108.5
C50 C51 H51A 108.5
C52 C51 H51B 108.5
C50 C51 H51B 108.5
H51A C51 H51B 107.5
C51 C52 H52A 109.5
C51 C52 H52B 109.5
H52A C52 H52B 109.5
C51 C52 H52C 109.5
H52A C52 H52C 109.5
H52B C52 H52C 109.5
C4 S1 C1 93.47(19)
C17 S2 C14 93.19(19)
C27 S3 C30 92.54(19)
C43 S4 C40 92.95(19)

loop_
_geom_bond_atom_site_label_1
_geom_bond_atom_site_label_2
_geom_bond_distance
C1 C2 1.357(5)
C1 C44 1.506(6)
C1 S1 1.728(4)
C2 C3 1.415(6)
C2 H2 0.9500
C3 C4 1.360(6)
C3 H3 0.9500
C4 C5 1.513(6)
C4 S1 1.724(4)
C5 C14 1.528(5)
C5 C6 1.542(6)
C5 C10 1.549(5)
C6 C7 1.519(6)
C6 H6A 0.9900
C6 H6B 0.9900
C7 C8 1.519(7)
C7 H7A 0.9900
C7 H7B 0.9900
C8 C9' 1.432(16)
C8 C9 1.507(13)
C8 H8A 0.9900
C8 H8B 0.9900
C9 H9A 0.9800
C9 H9B 0.9800
C9 H9C 0.9800
C9' H8B 0.7881
C9' H9'1 0.9800
C9' H9'2 0.9800
C9' H9'3 0.9800
C10 C11 1.521(7)
C10 H10A 0.9900
C10 H10B 0.9900
C11 C12 1.508(8)
C11 H11A 0.9900
C11 H11B 0.9900
C12 C13 1.499(9)
C12 H12A 0.9900
C12 H12B 0.9900
C13 H13A 0.9800
C13 H13B 0.9800
C13 H13C 0.9800
C14 C15 1.349(6)
C14 S2 1.725(4)
C15 C16 1.433(6)
C15 H15 0.9500
C16 C17 1.354(6)
C16 H16 0.9500
C17 C18 1.529(5)
C17 S2 1.725(4)
C18 C27 1.522(5)
C18 C19 1.545(5)
C18 C23 1.551(5)
C19 C20 1.506(6)
C19 H19A 0.9900
C19 H19B 0.9900
C20 C21 1.490(6)
C20 H20A 0.9900
C20 H20B 0.9900
C21 C22 1.506(8)
C21 H21A 0.9900
C21 H21B 0.9900
C22 H22A 0.9800
C22 H22B 0.9800
C22 H22C 0.9800
C23 C24 1.521(5)
C23 H23A 0.9900
C23 H23B 0.9900
C24 C25 1.512(6)
C24 H24A 0.9900
C24 H24B 0.9900
C25 C26 1.512(7)
C25 H25A 0.9900
C25 H25B 0.9900
C26 H26A 0.9800
C26 H26B 0.9800
C26 H26C 0.9800
C27 C28 1.343(5)
C27 S3 1.728(4)
C28 C29 1.427(6)
C28 H28 0.9500
C29 C30 1.346(5)
C29 H29 0.9500
C30 C31 1.521(5)
C30 S3 1.731(4)
C31 C40 1.523(5)
C31 C36 1.546(6)
C31 C32 1.562(5)
C32 C33 1.517(6)
C32 H32A 0.9900
C32 H32B 0.9900
C33 C34 1.553(7)
C33 H33A 0.9900
C33 H33B 0.9900
C34 C35 1.455(9)
C34 H34A 0.9900
C34 H34B 0.9900
C35 H35A 0.9800
C35 H35B 0.9800
C35 H35C 0.9800
C36 C37 1.515(6)
C36 H36A 0.9900
C36 H36B 0.9900
C37 C38 1.499(8)
C37 H37A 0.9900
C37 H37B 0.9900
C38 C39 1.535(8)
C38 H38A 0.9900
C38 H38B 0.9900
C39 H39A 0.9800
C39 H39B 0.9800
C39 H39C 0.9800
C40 C41 1.344(6)
C40 S4 1.726(4)
C41 C42 1.431(6)
C41 H41 0.9500
C42 C43 1.346(5)
C42 H42 0.9500
C43 C44 1.530(5)
C43 S4 1.723(4)
C44 C45 1.549(6)
C44 C49 1.554(6)
C45 C46 1.506(6)
C45 H45A 0.9900
C45 H45B 0.9900
C46 C47 1.538(8)
C46 H46A 0.9900
C46 H46B 0.9900
C47 C48 1.437(11)
C47 H47A 0.9900
C47 H47B 0.9900
C48 H48A 0.9800
C48 H48B 0.9800
C48 H48C 0.9800
C49 C50 1.528(6)
C49 H49A 0.9900
C49 H49B 0.9900
C50 C51 1.507(8)
C50 H50A 0.9900
C50 H50B 0.9900
C51 C52 1.442(10)
C51 H51A 0.9900
C51 H51B 0.9900
C52 H52A 0.9800
C52 H52B 0.9800
C52 H52C 0.9800
